data_2101768
loop_
_publ_author_name
'Marsh, R. E.'

_publ_section_title
;
 The perils of <i>Cc</i> revisited
;
_journal_issue 2
_journal_name_full 'Acta Crystallographica Section B'
_journal_page_first 317
_journal_page_last 322
_journal_paper_doi 10.1107/S010876819601381X
_journal_volume 53
_journal_year 1997
_chemical_formula_moiety 'C26 H38 Cl Si2 Ti2 As'
_chemical_formula_sum 'C26 H38 As Cl Si2 Ti2'
_space_group_IT_number 43
_symmetry_cell_setting orthorhombic
_symmetry_space_group_name_Hall 'F 2 -2d'
_symmetry_space_group_name_H-M 'F d d 2'
_audit_creation_method CSD-QUEST3D-V5
_cell_angle_alpha 90
_cell_angle_beta 90
_cell_angle_gamma 90
_cell_formula_units_Z 8
_cell_length_a 30.71(2)
_cell_length_b 18.495
_cell_length_c 9.685(5)
_cell_volume 5501(5)
_cod_data_source_file an0533.cif
_cod_data_source_block CSD_CIF_MIF_KIZKIN01
_cod_depositor_comments
;
 Marking attached hydrogen comments.

 Antanas Vaitkus,
 2017-03-25

  Added moiety chemical formula from Marsh (1997) paper. The summary
  chemical formula is calculated from moiety formula using 'AdHocParser'
  (svn://www.crystallography.net/cod-tools/trunk/Formulae/AdHocParser.yp,
  revision 1441.)

  Removing 15 atoms which were symmetric equivalents of the atoms from
  the asymmetric unit.

  Andrius Merkys
  2013-11-06
;
_cod_database_code 2101768

loop_
_symmetry_equiv_pos_as_xyz
x,y,z
-x,-y,z
1/4-x,1/4+y,1/4+z
3/4+x,3/4-y,1/4+z
x,1/2+y,1/2+z
-x,1/2-y,1/2+z
1/4-x,3/4+y,3/4+z
3/4+x,1/4-y,3/4+z
1/2+x,y,1/2+z
1/2-x,-y,1/2+z
3/4-x,1/4+y,3/4+z
1/4+x,3/4-y,3/4+z
1/2+x,1/2+y,z
1/2-x,1/2-y,z
3/4-x,3/4+y,1/4+z
1/4+x,1/4-y,1/4+z

loop_
_atom_site_label
_atom_site_fract_x
_atom_site_fract_y
_atom_site_fract_z
_atom_site_type_symbol
_atom_site_attached_hydrogens
As1 .0 .0 .4419 As 0
Cl1 .0 .0 .0948 Cl 0
Ti1 .0139 .1118 .2440 Ti 0
Si1 .0562 -.0198 .6098 Si 0
C1 -.0480 .154 .124 C 1
C2 -.0232 .218 .150 C 1
C3 -.0214 .227 .292 C 1
C4 -.0465 .168 .350 C 1
C5 -.0628 .122 .246 C 1
C6 .0731 .182 .153 C 1
C7 .0733 .195 .281 C 1
C8 .0833 .128 .350 C 1
C9 .0883 .074 .252 C 1
C10 .0810 .112 .122 C 1
C11 .1126 -.038 .527 C 3
C12 .0438 -.102 .722 C 3
C13 .0650 .064 .724 C 3

loop_
_atom_type_symbol
C
As
Cl
Si
Ti
